data_1512658
loop_
_publ_author_name
'Feng Xu'
'Tao Tao'
'Qian-Qian Liu'
'Jiao Geng'
'Wei Huang'

_publ_section_title
;
 A special case of copper(II) complex having monodentate and uncoordinated
 4-aminopyridine molecules stabilized by highly cooperative supramolecular
 interactions
;
_journal_name_full
;
Inorganica Chimica Acta
;
_journal_page_first 465
_journal_page_last 468
_journal_paper_doi 10.1016/j.ica.2012.03.052
_journal_volume 392
_journal_year 2012
_chemical_formula_moiety '2(C25 H26 Cu N8), 2(C5 H6 N2), 4(Cl O4), (H2 O)'
_chemical_formula_sum 'C30 H33 Cl2 Cu N10 O8.5'
_chemical_formula_weight 804.10
_space_group_IT_number 61
_symmetry_cell_setting orthorhombic
_symmetry_space_group_name_Hall '-P 2ac 2ab'
_symmetry_space_group_name_H-M 'P b c a'
_atom_sites_solution_hydrogens geom
_atom_sites_solution_primary direct
_atom_sites_solution_secondary difmap
_cell_angle_alpha 90.00
_cell_angle_beta 90.00
_cell_angle_gamma 90.00
_cell_formula_units_Z 16
_cell_length_a 13.424(2)
_cell_length_b 22.054(4)
_cell_length_c 47.809(8)
_cell_measurement_reflns_used 7169
_cell_measurement_temperature 291(2)
_cell_measurement_theta_max 21.812
_cell_measurement_theta_min 2.188
_cell_volume 14154(4)
_computing_cell_refinement SMART
_computing_data_collection 'SMART (Bruker 2000)'
_computing_data_reduction 'SAINT (Bruker 2000)'
_computing_molecular_graphics SHELXTL
_computing_publication_material SHELXTL
_computing_structure_refinement 'SHELXTL (BRUKER 2000)'
_computing_structure_solution 'SHELXTL (BRUKER 2000)'
_diffrn_ambient_temperature 291(2)
_diffrn_detector_area_resol_mean 0
_diffrn_measured_fraction_theta_full 1.000
_diffrn_measured_fraction_theta_max 1.000
_diffrn_measurement_device_type 'Bruker Smart Apex CCD area detector'
_diffrn_measurement_method '\f and \w scans'
_diffrn_radiation_monochromator graphite
_diffrn_radiation_source 'fine-focus sealed tube'
_diffrn_radiation_type MoK\a
_diffrn_radiation_wavelength 0.71073
_diffrn_reflns_av_R_equivalents 0.1225
_diffrn_reflns_av_sigmaI/netI 0.0851
_diffrn_reflns_limit_h_max 15
_diffrn_reflns_limit_h_min -11
_diffrn_reflns_limit_k_max 20
_diffrn_reflns_limit_k_min -26
_diffrn_reflns_limit_l_max 53
_diffrn_reflns_limit_l_min -56
_diffrn_reflns_number 67572
_diffrn_reflns_theta_full 25.00
_diffrn_reflns_theta_max 25.00
_diffrn_reflns_theta_min 1.74
_exptl_absorpt_coefficient_mu 0.834
_exptl_absorpt_correction_T_max 0.8922
_exptl_absorpt_correction_T_min 0.8782
_exptl_absorpt_correction_type multi-scan
_exptl_absorpt_process_details 'SADABS, Bruker(2000)'
_exptl_crystal_colour blue
_exptl_crystal_density_diffrn 1.509
_exptl_crystal_density_method 'not measured'
_exptl_crystal_description block
_exptl_crystal_F_000 6624
_exptl_crystal_size_max 0.16
_exptl_crystal_size_mid 0.16
_exptl_crystal_size_min 0.14
_refine_diff_density_max 0.710
_refine_diff_density_min -0.483
_refine_diff_density_rms 0.066
_refine_ls_extinction_method none
_refine_ls_goodness_of_fit_ref 0.852
_refine_ls_hydrogen_treatment constr
_refine_ls_matrix_type full
_refine_ls_number_parameters 928
_refine_ls_number_reflns 12452
_refine_ls_number_restraints 0
_refine_ls_restrained_S_all 0.852
_refine_ls_R_factor_all 0.1401
_refine_ls_R_factor_gt 0.0604
_refine_ls_shift/su_max 0.001
_refine_ls_shift/su_mean 0.000
_refine_ls_structure_factor_coef Fsqd
_refine_ls_weighting_details 'calc w=1/[\s^2^(Fo^2^)+(0.0987P)^2^] where P=(Fo^2^+2Fc^2^)/3'
_refine_ls_weighting_scheme calc
_refine_ls_wR_factor_gt 0.1631
_refine_ls_wR_factor_ref 0.1861
_reflns_number_gt 5254
_reflns_number_total 12452
_reflns_threshold_expression >2sigma(I)
_cod_data_source_file ICA-2012-392-461-468-1.cif
_cod_data_source_block 1
_cod_database_code 1512658

loop_
_symmetry_equiv_pos_as_xyz
'x, y, z'
'-x+1/2, -y, z+1/2'
'-x, y+1/2, -z+1/2'
'x+1/2, -y+1/2, -z'
'-x, -y, -z'
'x-1/2, y, -z-1/2'
'x, -y-1/2, z-1/2'
'-x-1/2, y-1/2, z'

loop_
_atom_site_label
_atom_site_type_symbol
_atom_site_fract_x
_atom_site_fract_y
_atom_site_fract_z
_atom_site_U_iso_or_equiv
_atom_site_adp_type
_atom_site_occupancy
_atom_site_symmetry_multiplicity
_atom_site_calc_flag
_atom_site_refinement_flags
Cu1 Cu 0.24355(4) 0.74565(2) 0.457486(12) 0.0504(2) Uani 1 1 d .
Cu2 Cu 0.75492(4) 0.27708(3) 0.207807(12) 0.05182(19) Uani 1 1 d .
C1 C 0.3507(4) 0.6252(2) 0.45059(10) 0.0626(14) Uani 1 1 d .
H1 H 0.2886 0.6072 0.4529 0.075 Uiso 1 1 calc R
C2 C 0.4327(5) 0.5886(2) 0.44780(11) 0.0716(16) Uani 1 1 d .
H2 H 0.4259 0.5467 0.4482 0.086 Uiso 1 1 calc R
C3 C 0.5233(5) 0.6140(3) 0.44455(11) 0.0764(17) Uani 1 1 d .
H3 H 0.5797 0.5899 0.4428 0.092 Uiso 1 1 calc R
C4 C 0.5313(4) 0.6765(3) 0.44388(10) 0.0673(15) Uani 1 1 d .
H4 H 0.5929 0.6949 0.4412 0.081 Uiso 1 1 calc R
C5 C 0.4464(4) 0.7113(2) 0.44722(9) 0.0502(12) Uani 1 1 d .
C6 C 0.4486(4) 0.7784(2) 0.44857(9) 0.0489(12) Uani 1 1 d .
C7 C 0.5348(4) 0.8117(2) 0.44685(10) 0.0666(15) Uani 1 1 d .
H7 H 0.5957 0.7926 0.4437 0.080 Uiso 1 1 calc R
C8 C 0.5296(4) 0.8739(3) 0.44984(11) 0.0747(17) Uani 1 1 d .
H8 H 0.5870 0.8974 0.4487 0.090 Uiso 1 1 calc R
C9 C 0.4397(5) 0.9004(2) 0.45446(10) 0.0646(15) Uani 1 1 d .
H9 H 0.4353 0.9421 0.4570 0.077 Uiso 1 1 calc R
C10 C 0.3558(4) 0.8652(2) 0.45529(9) 0.0583(14) Uani 1 1 d .
H10 H 0.2943 0.8838 0.4577 0.070 Uiso 1 1 calc R
C11 C 0.2786(4) 0.7923(2) 0.51933(11) 0.0601(14) Uani 1 1 d .
H11 H 0.2708 0.8299 0.5107 0.072 Uiso 1 1 calc R
C12 C 0.3023(4) 0.7921(3) 0.54676(12) 0.0695(16) Uani 1 1 d .
H12 H 0.3115 0.8286 0.5562 0.083 Uiso 1 1 calc R
C13 C 0.3131(4) 0.7379(3) 0.56077(12) 0.0729(16) Uani 1 1 d .
C14 C 0.2998(4) 0.6850(2) 0.54452(12) 0.0672(15) Uani 1 1 d .
H14 H 0.3068 0.6469 0.5526 0.081 Uiso 1 1 calc R
C15 C 0.2769(4) 0.6904(2) 0.51711(11) 0.0605(14) Uani 1 1 d .
H15 H 0.2685 0.6548 0.5069 0.073 Uiso 1 1 calc R
C16 C 0.1211(4) 0.8309(2) 0.42637(11) 0.0710(16) Uani 1 1 d .
H16 H 0.1542 0.8132 0.4114 0.085 Uiso 1 1 calc R
C17 C 0.0540(4) 0.8767(2) 0.42079(11) 0.0712(16) Uani 1 1 d .
H17 H 0.0428 0.8891 0.4025 0.085 Uiso 1 1 calc R
C18 C 0.0037(4) 0.9041(2) 0.44249(12) 0.0604(14) Uani 1 1 d .
C19 C 0.0234(4) 0.8830(2) 0.46915(11) 0.0642(14) Uani 1 1 d .
H19 H -0.0091 0.9000 0.4844 0.077 Uiso 1 1 calc R
C20 C 0.0907(4) 0.8373(2) 0.47306(11) 0.0655(15) Uani 1 1 d .
H20 H 0.1023 0.8239 0.4912 0.079 Uiso 1 1 calc R
C21 C 0.0868(4) 0.6546(2) 0.47067(11) 0.0642(14) Uani 1 1 d .
H21 H 0.1019 0.6644 0.4891 0.077 Uiso 1 1 calc R
C22 C 0.0154(4) 0.6122(2) 0.46621(10) 0.0638(14) Uani 1 1 d .
H22 H -0.0166 0.5941 0.4813 0.077 Uiso 1 1 calc R
C23 C -0.0096(4) 0.5960(2) 0.43916(11) 0.0525(12) Uani 1 1 d .
C24 C 0.0404(4) 0.6257(2) 0.41802(10) 0.0670(15) Uani 1 1 d .
H24 H 0.0256 0.6174 0.3994 0.080 Uiso 1 1 calc R
C25 C 0.1120(4) 0.6675(2) 0.42461(11) 0.0674(15) Uani 1 1 d .
H25 H 0.1455 0.6863 0.4100 0.081 Uiso 1 1 calc R
C26 C 0.6491(4) 0.1559(3) 0.20287(9) 0.0624(14) Uani 1 1 d .
H26 H 0.7115 0.1384 0.2054 0.075 Uiso 1 1 calc R
C27 C 0.5684(5) 0.1188(2) 0.20056(11) 0.0680(15) Uani 1 1 d .
H27 H 0.5760 0.0770 0.2021 0.082 Uiso 1 1 calc R
C28 C 0.4770(5) 0.1429(3) 0.19603(11) 0.0746(17) Uani 1 1 d .
H28 H 0.4213 0.1182 0.1941 0.090 Uiso 1 1 calc R
C29 C 0.4684(4) 0.2056(3) 0.19440(10) 0.0630(14) Uani 1 1 d .
H29 H 0.4067 0.2236 0.1913 0.076 Uiso 1 1 calc R
C30 C 0.5527(4) 0.2408(2) 0.19741(9) 0.0490(12) Uani 1 1 d .
C31 C 0.5505(4) 0.3074(2) 0.19766(9) 0.0513(13) Uani 1 1 d .
C32 C 0.4643(4) 0.3405(3) 0.19482(11) 0.0740(16) Uani 1 1 d .
H32 H 0.4040 0.3212 0.1912 0.089 Uiso 1 1 calc R
C33 C 0.4684(5) 0.4030(3) 0.19738(11) 0.0806(17) Uani 1 1 d .
H33 H 0.4107 0.4261 0.1958 0.097 Uiso 1 1 calc R
C34 C 0.5571(5) 0.4301(2) 0.20217(11) 0.0734(16) Uani 1 1 d .
H34 H 0.5609 0.4719 0.2043 0.088 Uiso 1 1 calc R
C35 C 0.6414(4) 0.3951(2) 0.20379(9) 0.0594(14) Uani 1 1 d .
H35 H 0.7026 0.4140 0.2066 0.071 Uiso 1 1 calc R
C36 C 0.8712(4) 0.3633(2) 0.17456(11) 0.0729(16) Uani 1 1 d .
H36 H 0.8328 0.3471 0.1602 0.087 Uiso 1 1 calc R
C37 C 0.9384(4) 0.4071(2) 0.16791(11) 0.0720(16) Uani 1 1 d .
H37 H 0.9449 0.4200 0.1495 0.086 Uiso 1 1 calc R
C38 C 0.9969(4) 0.4323(2) 0.18859(11) 0.0568(13) Uani 1 1 d .
C39 C 0.9833(4) 0.4103(2) 0.21528(11) 0.0623(14) Uani 1 1 d .
H39 H 1.0209 0.4257 0.2300 0.075 Uiso 1 1 calc R
C40 C 0.9150(4) 0.3661(2) 0.22017(11) 0.0638(14) Uani 1 1 d .
H40 H 0.9086 0.3518 0.2384 0.077 Uiso 1 1 calc R
C41 C 0.7264(3) 0.3343(2) 0.26755(11) 0.0574(14) Uani 1 1 d .
H41 H 0.7381 0.3698 0.2576 0.069 Uiso 1 1 calc R
C42 C 0.7035(4) 0.3393(2) 0.29506(11) 0.0601(14) Uani 1 1 d .
H42 H 0.6993 0.3774 0.3033 0.072 Uiso 1 1 calc R
C43 C 0.6862(4) 0.2879(3) 0.31083(11) 0.0615(14) Uani 1 1 d .
C44 C 0.6914(4) 0.2334(3) 0.29679(11) 0.0648(15) Uani 1 1 d .
H44 H 0.6786 0.1974 0.3063 0.078 Uiso 1 1 calc R
C45 C 0.7150(4) 0.2317(2) 0.26931(11) 0.0590(14) Uani 1 1 d .
H45 H 0.7187 0.1940 0.2606 0.071 Uiso 1 1 calc R
C46 C 0.9054(4) 0.1836(2) 0.22409(11) 0.0662(15) Uani 1 1 d .
H46 H 0.8876 0.1936 0.2423 0.079 Uiso 1 1 calc R
C47 C 0.9745(4) 0.1387(2) 0.22025(11) 0.0655(15) Uani 1 1 d .
H47 H 1.0010 0.1184 0.2356 0.079 Uiso 1 1 calc R
C48 C 1.0049(4) 0.1236(2) 0.19342(11) 0.0576(13) Uani 1 1 d .
C49 C 0.9627(4) 0.1559(2) 0.17166(11) 0.0701(15) Uani 1 1 d .
H49 H 0.9819 0.1484 0.1533 0.084 Uiso 1 1 calc R
C50 C 0.8923(4) 0.1991(2) 0.17742(11) 0.0659(15) Uani 1 1 d .
H50 H 0.8640 0.2195 0.1624 0.079 Uiso 1 1 calc R
C51 C 0.1737(6) 0.2086(3) 0.37371(11) 0.0868(19) Uani 1 1 d .
H51 H 0.2089 0.1724 0.3726 0.104 Uiso 1 1 calc R
C52 C 0.0741(6) 0.2055(3) 0.37424(11) 0.0827(18) Uani 1 1 d .
H52 H 0.0429 0.1679 0.3736 0.099 Uiso 1 1 calc R
C53 C 0.0180(5) 0.2569(4) 0.37563(12) 0.0817(18) Uani 1 1 d .
C54 C 0.0685(6) 0.3112(3) 0.37673(11) 0.0846(19) Uani 1 1 d .
H54 H 0.0337 0.3476 0.3777 0.102 Uiso 1 1 calc R
C55 C 0.1701(6) 0.3111(3) 0.37642(11) 0.088(2) Uani 1 1 d .
H55 H 0.2023 0.3483 0.3775 0.106 Uiso 1 1 calc R
C56 C 0.7680(7) 0.5000(3) 0.10006(16) 0.100(2) Uani 1 1 d .
H56 H 0.7935 0.4904 0.0825 0.120 Uiso 1 1 calc R
C57 C 0.6718(8) 0.4914(3) 0.10419(16) 0.102(2) Uani 1 1 d .
H57 H 0.6327 0.4767 0.0896 0.122 Uiso 1 1 calc R
C58 C 0.6289(6) 0.5034(3) 0.12914(19) 0.086(2) Uani 1 1 d .
C59 C 0.6930(8) 0.5260(3) 0.14863(16) 0.105(3) Uani 1 1 d .
H59 H 0.6686 0.5363 0.1662 0.125 Uiso 1 1 calc R
C60 C 0.7877(8) 0.5336(3) 0.1434(2) 0.115(3) Uani 1 1 d .
H60 H 0.8278 0.5488 0.1576 0.138 Uiso 1 1 calc R
Cl1 Cl 0.74573(18) 0.12185(9) 0.36984(4) 0.0993(6) Uani 1 1 d .
Cl2 Cl 0.77795(17) 0.42031(9) 0.38094(5) 0.1027(6) Uani 1 1 d .
Cl3 Cl 0.25006(13) 0.50339(6) 0.00288(3) 0.0681(4) Uani 1 1 d .
Cl4 Cl 0.75485(13) 0.02848(6) 0.25294(3) 0.0687(4) Uani 1 1 d .
N1 N 0.3562(3) 0.68582(17) 0.45015(7) 0.0493(10) Uani 1 1 d .
N2 N 0.3596(3) 0.80393(17) 0.45265(7) 0.0478(10) Uani 1 1 d .
N3 N 0.2653(3) 0.74281(19) 0.50342(8) 0.0562(11) Uani 1 1 d .
N4 N 0.3374(4) 0.7350(2) 0.58834(10) 0.118(2) Uani 1 1 d .
H4A H 0.3467 0.7678 0.5977 0.142 Uiso 1 1 calc R
H4B H 0.3435 0.7003 0.5964 0.142 Uiso 1 1 calc R
N5 N 0.1413(3) 0.81041(17) 0.45194(9) 0.0552(11) Uani 1 1 d .
N6 N -0.0624(3) 0.94933(17) 0.43727(9) 0.0788(14) Uani 1 1 d .
H6A H -0.0730 0.9610 0.4204 0.095 Uiso 1 1 calc R
H6B H -0.0937 0.9663 0.4509 0.095 Uiso 1 1 calc R
N7 N 0.1369(3) 0.68318(17) 0.45064(8) 0.0544(11) Uani 1 1 d .
N8 N -0.0803(3) 0.55332(18) 0.43364(9) 0.0773(14) Uani 1 1 d .
H8A H -0.0948 0.5443 0.4166 0.093 Uiso 1 1 calc R
H8B H -0.1105 0.5354 0.4472 0.093 Uiso 1 1 calc R
N9 N 0.6426(3) 0.21637(18) 0.20159(7) 0.0490(10) Uani 1 1 d .
N10 N 0.6383(3) 0.33502(18) 0.20140(7) 0.0517(10) Uani 1 1 d .
N11 N 0.8568(3) 0.34185(17) 0.20057(8) 0.0557(11) Uani 1 1 d .
N12 N 1.0639(3) 0.47607(18) 0.18256(9) 0.0770(14) Uani 1 1 d .
H12A H 1.1000 0.4913 0.1956 0.092 Uiso 1 1 calc R
H12B H 1.0704 0.4887 0.1656 0.092 Uiso 1 1 calc R
N13 N 0.7334(3) 0.28136(18) 0.25371(8) 0.0533(11) Uani 1 1 d .
N14 N 0.6620(4) 0.2915(2) 0.33850(9) 0.1056(19) Uani 1 1 d .
H14A H 0.6492 0.2590 0.3478 0.127 Uiso 1 1 calc R
H14B H 0.6594 0.3262 0.3466 0.127 Uiso 1 1 calc R
N15 N 0.8616(3) 0.21411(17) 0.20302(9) 0.0572(11) Uani 1 1 d .
N16 N 1.0729(3) 0.07915(19) 0.18879(9) 0.0764(13) Uani 1 1 d .
H16A H 1.0907 0.0705 0.1720 0.092 Uiso 1 1 calc R
H16B H 1.0981 0.0597 0.2027 0.092 Uiso 1 1 calc R
N17 N 0.2271(5) 0.2612(3) 0.37469(11) 0.1046(19) Uani 1 1 d .
N18 N -0.0831(5) 0.2570(3) 0.37634(12) 0.151(3) Uani 1 1 d .
H18A H -0.1153 0.2233 0.3759 0.181 Uiso 1 1 calc R
H18B H -0.1150 0.2908 0.3772 0.181 Uiso 1 1 calc R
N19 N 0.8304(5) 0.5209(3) 0.11883(18) 0.110(2) Uani 1 1 d .
N20 N 0.5283(6) 0.4953(3) 0.13314(16) 0.171(3) Uani 1 1 d .
H20A H 0.4918 0.4823 0.1196 0.205 Uiso 1 1 calc R
H20B H 0.5021 0.5031 0.1491 0.205 Uiso 1 1 calc R
O1 O 0.8017(5) 0.1160(3) 0.39309(13) 0.189(3) Uani 1 1 d .
O2 O 0.7829(6) 0.0918(6) 0.34688(15) 0.293(6) Uani 1 1 d .
O3 O 0.7196(9) 0.1779(3) 0.36416(19) 0.344(8) Uani 1 1 d .
O4 O 0.6564(5) 0.0943(4) 0.37225(11) 0.203(3) Uani 1 1 d .
O5 O 0.7952(6) 0.4367(4) 0.35469(13) 0.219(4) Uani 1 1 d .
O6 O 0.6833(5) 0.3942(3) 0.38020(12) 0.184(3) Uani 1 1 d .
O7 O 0.7754(6) 0.4664(3) 0.40055(13) 0.199(3) Uani 1 1 d .
O8 O 0.8372(9) 0.3801(6) 0.3896(2) 0.391(9) Uani 1 1 d .
O9 O 0.2518(5) 0.5583(2) 0.01447(12) 0.171(3) Uani 1 1 d .
O10 O 0.3247(8) 0.4733(4) 0.01409(16) 0.279(6) Uani 1 1 d .
O11 O 0.2540(4) 0.5055(2) -0.02680(9) 0.1230(19) Uani 1 1 d .
O12 O 0.1721(7) 0.4708(4) 0.00976(13) 0.280(6) Uani 1 1 d .
O13 O 0.7435(5) 0.0844(2) 0.26240(11) 0.176(3) Uani 1 1 d .
O14 O 0.7578(4) 0.0261(2) 0.22335(10) 0.130(2) Uani 1 1 d .
O15 O 0.8374(8) 0.0063(5) 0.26201(15) 0.314(7) Uani 1 1 d .
O16 O 0.6865(8) -0.0042(4) 0.26387(18) 0.317(7) Uani 1 1 d .
O17 O 0.0352(4) 0.5142(2) 0.12113(9) 0.142(2) Uani 1 1 d .
H17B H -0.0239 0.5253 0.1174 0.170 Uiso 1 1 d R
H17A H 0.0762 0.5378 0.1131 0.212 Uiso 1 1 d R

loop_
_atom_site_aniso_label
_atom_site_aniso_U_11
_atom_site_aniso_U_22
_atom_site_aniso_U_33
_atom_site_aniso_U_23
_atom_site_aniso_U_13
_atom_site_aniso_U_12
Cu1 0.0427(4) 0.0509(4) 0.0575(4) -0.0016(3) 0.0035(3) 0.0005(3)
Cu2 0.0448(4) 0.0546(4) 0.0560(4) 0.0014(3) -0.0048(3) -0.0014(3)
C1 0.062(4) 0.047(3) 0.079(4) -0.006(3) 0.010(3) 0.000(3)
C2 0.070(4) 0.052(4) 0.092(4) -0.004(3) 0.012(3) 0.007(3)
C3 0.068(4) 0.067(4) 0.094(4) -0.003(3) 0.004(3) 0.026(3)
C4 0.046(4) 0.085(4) 0.070(4) -0.002(3) 0.001(3) 0.006(3)
C5 0.050(4) 0.049(3) 0.052(3) -0.004(2) -0.001(3) 0.001(3)
C6 0.046(4) 0.056(3) 0.045(3) 0.002(2) -0.002(3) -0.008(3)
C7 0.053(4) 0.062(4) 0.084(4) -0.001(3) 0.000(3) -0.007(3)
C8 0.066(4) 0.080(5) 0.078(4) -0.005(3) -0.001(3) -0.025(4)
C9 0.078(5) 0.055(3) 0.060(3) 0.003(3) -0.003(3) -0.016(3)
C10 0.060(4) 0.061(4) 0.054(3) 0.006(3) 0.000(3) -0.003(3)
C11 0.060(4) 0.054(3) 0.066(4) 0.003(3) 0.005(3) -0.007(3)
C12 0.057(4) 0.086(5) 0.065(4) -0.019(3) -0.004(3) -0.013(3)
C13 0.057(4) 0.102(5) 0.060(4) 0.006(4) 0.002(3) -0.002(3)
C14 0.055(4) 0.071(4) 0.075(4) 0.021(3) 0.007(3) 0.019(3)
C15 0.055(4) 0.065(4) 0.062(4) -0.001(3) 0.006(3) 0.010(3)
C16 0.080(5) 0.072(4) 0.060(4) 0.000(3) 0.006(3) 0.015(3)
C17 0.079(4) 0.074(4) 0.061(4) 0.012(3) 0.005(3) 0.015(3)
C18 0.048(4) 0.054(3) 0.079(4) -0.006(3) 0.001(3) -0.003(3)
C19 0.049(4) 0.078(4) 0.066(4) -0.008(3) -0.002(3) 0.010(3)
C20 0.051(4) 0.083(4) 0.063(4) 0.005(3) -0.006(3) 0.005(3)
C21 0.048(4) 0.087(4) 0.058(3) 0.001(3) 0.000(3) -0.012(3)
C22 0.052(4) 0.087(4) 0.052(3) 0.011(3) 0.005(3) -0.012(3)
C23 0.045(3) 0.051(3) 0.062(3) -0.001(3) 0.003(3) 0.002(2)
C24 0.073(4) 0.077(4) 0.050(3) -0.006(3) -0.003(3) -0.014(3)
C25 0.072(4) 0.077(4) 0.053(4) -0.006(3) 0.015(3) -0.019(3)
C26 0.062(4) 0.060(4) 0.065(4) -0.008(3) 0.002(3) 0.000(3)
C27 0.073(4) 0.056(4) 0.075(4) -0.002(3) 0.001(3) -0.014(3)
C28 0.063(4) 0.086(5) 0.076(4) -0.003(3) -0.001(3) -0.035(4)
C29 0.047(4) 0.073(4) 0.069(4) -0.002(3) -0.003(3) -0.008(3)
C30 0.047(4) 0.055(3) 0.045(3) -0.004(2) 0.004(3) -0.004(3)
C31 0.042(3) 0.062(4) 0.050(3) 0.000(2) 0.004(3) -0.001(3)
C32 0.053(4) 0.071(4) 0.098(4) -0.010(3) 0.002(3) 0.011(3)
C33 0.060(4) 0.090(5) 0.091(4) 0.003(4) 0.000(3) 0.026(4)
C34 0.079(5) 0.059(4) 0.082(4) -0.002(3) -0.002(4) 0.011(3)
C35 0.054(3) 0.058(4) 0.066(3) 0.003(3) -0.009(3) 0.003(3)
C36 0.082(5) 0.080(4) 0.057(4) -0.005(3) -0.018(3) -0.017(3)
C37 0.087(5) 0.072(4) 0.057(3) 0.014(3) -0.008(3) -0.025(3)
C38 0.050(4) 0.050(3) 0.070(4) 0.003(3) 0.004(3) 0.003(3)
C39 0.046(3) 0.082(4) 0.058(4) -0.011(3) -0.003(3) -0.010(3)
C40 0.051(4) 0.082(4) 0.059(3) 0.006(3) 0.000(3) -0.002(3)
C41 0.051(4) 0.051(3) 0.069(4) 0.001(3) -0.007(3) 0.002(2)
C42 0.055(3) 0.062(4) 0.064(4) -0.017(3) -0.005(3) 0.006(3)
C43 0.051(4) 0.083(4) 0.051(4) -0.004(3) -0.004(3) -0.009(3)
C44 0.063(4) 0.071(4) 0.060(4) 0.003(3) -0.001(3) -0.013(3)
C45 0.057(4) 0.062(4) 0.058(4) 0.001(3) -0.001(3) -0.006(3)
C46 0.057(4) 0.086(4) 0.056(3) 0.003(3) -0.005(3) 0.001(3)
C47 0.062(4) 0.075(4) 0.060(4) 0.010(3) -0.004(3) 0.009(3)
C48 0.050(4) 0.057(3) 0.066(4) 0.002(3) -0.004(3) -0.001(3)
C49 0.063(4) 0.089(4) 0.058(4) -0.003(3) 0.002(3) 0.012(3)
C50 0.067(4) 0.075(4) 0.056(4) 0.005(3) -0.010(3) 0.006(3)
C51 0.093(6) 0.089(5) 0.078(4) -0.014(3) -0.011(4) 0.020(5)
C52 0.085(5) 0.087(5) 0.077(4) -0.010(3) 0.004(4) -0.006(4)
C53 0.065(4) 0.100(6) 0.081(5) -0.012(4) 0.001(4) -0.002(4)
C54 0.089(5) 0.097(6) 0.067(4) 0.000(3) 0.003(4) 0.022(4)
C55 0.107(6) 0.082(5) 0.075(4) -0.019(3) 0.011(4) -0.008(5)
C56 0.117(8) 0.104(6) 0.079(6) 0.000(4) 0.018(6) 0.029(5)
C57 0.122(7) 0.114(6) 0.070(5) -0.022(4) -0.023(5) 0.014(5)
C58 0.084(6) 0.065(4) 0.108(6) 0.019(4) 0.005(5) 0.011(4)
C59 0.140(8) 0.104(6) 0.070(5) -0.007(4) 0.024(6) 0.030(6)
C60 0.136(9) 0.104(6) 0.104(7) -0.017(5) -0.043(6) -0.005(6)
Cl1 0.1220(17) 0.0848(13) 0.0912(13) 0.0057(10) -0.0188(13) -0.0096(12)
Cl2 0.1073(17) 0.0960(14) 0.1047(16) -0.0052(11) 0.0015(12) 0.0021(12)
Cl3 0.0841(12) 0.0475(8) 0.0727(10) 0.0035(6) -0.0042(9) -0.0155(8)
Cl4 0.0815(11) 0.0499(8) 0.0747(10) 0.0021(7) 0.0026(9) 0.0150(8)
N1 0.046(3) 0.047(3) 0.055(3) -0.0042(19) 0.005(2) -0.002(2)
N2 0.049(3) 0.046(3) 0.048(2) 0.0024(18) 0.003(2) 0.002(2)
N3 0.058(3) 0.058(3) 0.052(3) 0.000(2) -0.002(2) 0.003(2)
N4 0.143(6) 0.146(5) 0.067(4) 0.008(3) -0.031(4) -0.007(4)
N5 0.049(3) 0.057(3) 0.060(3) -0.004(2) 0.004(2) -0.001(2)
N6 0.080(4) 0.058(3) 0.099(4) 0.001(2) 0.001(3) 0.017(3)
N7 0.047(3) 0.059(3) 0.057(3) -0.001(2) 0.005(2) -0.001(2)
N8 0.079(4) 0.086(3) 0.066(3) -0.010(2) -0.004(3) -0.026(3)
N9 0.046(3) 0.050(3) 0.051(2) -0.0013(19) -0.005(2) 0.003(2)
N10 0.045(3) 0.052(3) 0.058(3) 0.004(2) -0.004(2) 0.001(2)
N11 0.050(3) 0.063(3) 0.054(3) 0.005(2) -0.007(2) -0.009(2)
N12 0.074(4) 0.069(3) 0.088(3) 0.005(2) -0.001(3) -0.022(3)
N13 0.056(3) 0.050(3) 0.054(2) -0.005(2) 0.001(2) -0.004(2)
N14 0.138(6) 0.116(4) 0.063(3) -0.005(3) 0.022(3) -0.005(4)
N15 0.051(3) 0.060(3) 0.061(3) 0.000(2) -0.001(2) 0.003(2)
N16 0.070(3) 0.081(3) 0.078(3) 0.002(2) -0.002(3) 0.020(3)
N17 0.073(4) 0.123(5) 0.118(5) -0.033(4) 0.001(3) -0.003(4)
N18 0.070(4) 0.175(6) 0.209(9) -0.026(5) 0.001(5) -0.005(4)
N19 0.095(5) 0.113(5) 0.121(6) 0.011(4) 0.003(5) -0.008(4)
N20 0.102(6) 0.202(7) 0.210(8) 0.078(6) 0.022(6) 0.020(5)
O1 0.219(7) 0.201(6) 0.146(5) -0.006(4) -0.120(5) 0.004(5)
O2 0.218(9) 0.525(17) 0.136(6) -0.048(8) 0.066(6) 0.089(9)
O3 0.68(2) 0.080(5) 0.277(9) 0.001(5) -0.264(11) 0.031(7)
O4 0.101(5) 0.371(11) 0.139(5) 0.073(6) -0.012(4) -0.020(6)
O5 0.247(9) 0.316(10) 0.093(5) -0.056(5) 0.037(5) -0.101(7)
O6 0.152(6) 0.220(7) 0.182(6) -0.075(5) 0.018(5) -0.050(6)
O7 0.290(9) 0.165(6) 0.143(5) -0.040(5) -0.014(5) -0.091(6)
O8 0.360(15) 0.485(18) 0.329(13) -0.048(12) -0.115(11) 0.314(15)
O9 0.303(9) 0.076(3) 0.135(4) -0.021(3) -0.049(5) 0.017(4)
O10 0.390(14) 0.252(9) 0.194(7) -0.058(6) -0.127(8) 0.216(10)
O11 0.165(5) 0.139(4) 0.065(3) 0.000(2) 0.000(3) -0.061(3)
O12 0.343(12) 0.372(11) 0.125(5) -0.013(6) 0.047(6) -0.280(11)
O13 0.335(9) 0.065(3) 0.128(4) -0.016(3) 0.068(5) 0.007(4)
O14 0.172(5) 0.149(5) 0.071(3) -0.014(3) -0.004(3) 0.065(3)
O15 0.360(12) 0.448(14) 0.134(6) -0.021(7) -0.070(7) 0.297(12)
O16 0.421(16) 0.303(10) 0.227(9) -0.096(7) 0.161(10) -0.261(12)
O17 0.100(4) 0.160(5) 0.165(5) 0.057(4) -0.011(3) -0.022(3)

loop_
_atom_type_symbol
_atom_type_description
_atom_type_scat_dispersion_real
_atom_type_scat_dispersion_imag
_atom_type_scat_source
C C 0.0033 0.0016 'International Tables Vol C Tables 4.2.6.8 and 6.1.1.4'
H H 0.0000 0.0000 'International Tables Vol C Tables 4.2.6.8 and 6.1.1.4'
N N 0.0061 0.0033 'International Tables Vol C Tables 4.2.6.8 and 6.1.1.4'
O O 0.0106 0.0060 'International Tables Vol C Tables 4.2.6.8 and 6.1.1.4'
Cl Cl 0.1484 0.1585 'International Tables Vol C Tables 4.2.6.8 and 6.1.1.4'
Cu Cu 0.3201 1.2651 'International Tables Vol C Tables 4.2.6.8 and 6.1.1.4'

loop_
_geom_angle_atom_site_label_1
_geom_angle_atom_site_label_2
_geom_angle_atom_site_label_3
_geom_angle
N5 Cu1 N7 88.81(16)
N5 Cu1 N2 93.38(16)
N7 Cu1 N2 163.53(16)
N5 Cu1 N1 161.76(16)
N7 Cu1 N1 93.26(16)
N2 Cu1 N1 79.70(16)
N5 Cu1 N3 104.01(16)
N7 Cu1 N3 103.61(16)
N2 Cu1 N3 91.71(15)
N1 Cu1 N3 93.12(15)
N11 Cu2 N15 89.26(17)
N11 Cu2 N9 161.12(16)
N15 Cu2 N9 93.22(16)
N11 Cu2 N10 92.92(16)
N15 Cu2 N10 164.07(16)
N9 Cu2 N10 79.76(16)
N11 Cu2 N13 103.25(15)
N15 Cu2 N13 103.62(16)
N9 Cu2 N13 94.36(14)
N10 Cu2 N13 91.25(14)
N1 C1 C2 122.8(5)
N1 C1 H1 118.6
C2 C1 H1 118.6
C3 C2 C1 119.4(5)
C3 C2 H2 120.3
C1 C2 H2 120.3
C2 C3 C4 119.2(5)
C2 C3 H3 120.4
C4 C3 H3 120.4
C5 C4 C3 119.1(5)
C5 C4 H4 120.5
C3 C4 H4 120.5
N1 C5 C4 121.6(5)
N1 C5 C6 115.6(4)
C4 C5 C6 122.9(5)
N2 C6 C7 122.6(5)
N2 C6 C5 114.2(4)
C7 C6 C5 123.2(5)
C6 C7 C8 118.8(5)
C6 C7 H7 120.6
C8 C7 H7 120.6
C9 C8 C7 119.3(5)
C9 C8 H8 120.3
C7 C8 H8 120.3
C8 C9 C10 119.4(5)
C8 C9 H9 120.3
C10 C9 H9 120.3
N2 C10 C9 122.1(5)
N2 C10 H10 118.9
C9 C10 H10 118.9
N3 C11 C12 125.4(5)
N3 C11 H11 117.3
C12 C11 H11 117.3
C11 C12 C13 120.0(5)
C11 C12 H12 120.0
C13 C12 H12 120.0
N4 C13 C12 122.5(6)
N4 C13 C14 121.7(6)
C12 C13 C14 115.8(5)
C15 C14 C13 119.3(5)
C15 C14 H14 120.3
C13 C14 H14 120.3
N3 C15 C14 125.2(5)
N3 C15 H15 117.4
C14 C15 H15 117.4
N5 C16 C17 124.0(5)
N5 C16 H16 118.0
C17 C16 H16 118.0
C18 C17 C16 119.7(5)
C18 C17 H17 120.1
C16 C17 H17 120.1
N6 C18 C17 120.3(5)
N6 C18 C19 122.8(5)
C17 C18 C19 116.9(5)
C20 C19 C18 120.1(5)
C20 C19 H19 120.0
C18 C19 H19 120.0
N5 C20 C19 123.6(5)
N5 C20 H20 118.2
C19 C20 H20 118.2
N7 C21 C22 124.8(5)
N7 C21 H21 117.6
C22 C21 H21 117.6
C21 C22 C23 119.8(5)
C21 C22 H22 120.1
C23 C22 H22 120.1
N8 C23 C24 121.7(5)
N8 C23 C22 121.9(5)
C24 C23 C22 116.4(5)
C25 C24 C23 119.6(5)
C25 C24 H24 120.2
C23 C24 H24 120.2
N7 C25 C24 124.4(5)
N7 C25 H25 117.8
C24 C25 H25 117.8
N9 C26 C27 122.9(5)
N9 C26 H26 118.5
C27 C26 H26 118.5
C28 C27 C26 119.8(5)
C28 C27 H27 120.1
C26 C27 H27 120.1
C27 C28 C29 118.4(5)
C27 C28 H28 120.8
C29 C28 H28 120.8
C30 C29 C28 119.0(5)
C30 C29 H29 120.5
C28 C29 H29 120.5
N9 C30 C29 122.0(5)
N9 C30 C31 114.8(4)
C29 C30 C31 123.1(5)
N10 C31 C32 120.8(5)
N10 C31 C30 116.0(4)
C32 C31 C30 123.1(5)
C31 C32 C33 119.1(5)
C31 C32 H32 120.5
C33 C32 H32 120.5
C34 C33 C32 119.3(5)
C34 C33 H33 120.4
C32 C33 H33 120.4
C33 C34 C35 119.3(5)
C33 C34 H34 120.4
C35 C34 H34 120.4
N10 C35 C34 121.9(5)
N10 C35 H35 119.1
C34 C35 H35 119.1
N11 C36 C37 124.2(5)
N11 C36 H36 117.9
C37 C36 H36 117.9
C36 C37 C38 119.7(5)
C36 C37 H37 120.1
C38 C37 H37 120.1
N12 C38 C39 122.5(5)
N12 C38 C37 120.9(5)
C39 C38 C37 116.6(5)
C40 C39 C38 120.1(5)
C40 C39 H39 119.9
C38 C39 H39 119.9
N11 C40 C39 124.2(5)
N11 C40 H40 117.9
C39 C40 H40 117.9
N13 C41 C42 124.3(5)
N13 C41 H41 117.8
C42 C41 H41 117.8
C41 C42 C43 120.1(5)
C41 C42 H42 120.0
C43 C42 H42 120.0
N14 C43 C44 122.3(5)
N14 C43 C42 121.4(5)
C44 C43 C42 116.2(5)
C45 C44 C43 120.6(5)
C45 C44 H44 119.7
C43 C44 H44 119.7
N13 C45 C44 124.0(5)
N13 C45 H45 118.0
C44 C45 H45 118.0
N15 C46 C47 123.9(5)
N15 C46 H46 118.1
C47 C46 H46 118.1
C46 C47 C48 119.8(5)
C46 C47 H47 120.1
C48 C47 H47 120.1
N16 C48 C49 121.7(5)
N16 C48 C47 121.4(5)
C49 C48 C47 116.9(5)
C50 C49 C48 119.3(5)
C50 C49 H49 120.3
C48 C49 H49 120.3
N15 C50 C49 124.8(5)
N15 C50 H50 117.6
C49 C50 H50 117.6
C52 C51 N17 124.5(7)
C52 C51 H51 117.7
N17 C51 H51 117.7
C51 C52 C53 120.8(7)
C51 C52 H52 119.6
C53 C52 H52 119.6
N18 C53 C52 123.8(7)
N18 C53 C54 119.3(7)
C52 C53 C54 116.9(7)
C55 C54 C53 119.3(6)
C55 C54 H54 120.3
C53 C54 H54 120.3
N17 C55 C54 124.9(7)
N17 C55 H55 117.5
C54 C55 H55 117.5
N19 C56 C57 124.9(7)
N19 C56 H56 117.5
C57 C56 H56 117.5
C56 C57 C58 121.4(7)
C56 C57 H57 119.3
C58 C57 H57 119.3
C57 C58 C59 114.0(7)
C57 C58 N20 121.0(9)
C59 C58 N20 125.0(9)
C60 C59 C58 122.1(8)
C60 C59 H59 119.0
C58 C59 H59 119.0
C59 C60 N19 123.9(8)
C59 C60 H60 118.0
N19 C60 H60 118.0
O3 Cl1 O4 101.7(7)
O3 Cl1 O1 114.2(4)
O4 Cl1 O1 112.4(4)
O3 Cl1 O2 112.7(6)
O4 Cl1 O2 100.0(6)
O1 Cl1 O2 114.1(6)
O8 Cl2 O5 113.1(7)
O8 Cl2 O7 108.1(6)
O5 Cl2 O7 116.4(5)
O8 Cl2 O6 107.0(8)
O5 Cl2 O6 104.3(4)
O7 Cl2 O6 107.3(4)
O12 Cl3 O10 103.2(7)
O12 Cl3 O9 114.1(5)
O10 Cl3 O9 106.0(4)
O12 Cl3 O11 107.4(4)
O10 Cl3 O11 113.3(4)
O9 Cl3 O11 112.7(3)
O16 Cl4 O15 105.4(8)
O16 Cl4 O13 107.7(5)
O15 Cl4 O13 109.8(6)
O16 Cl4 O14 114.0(5)
O15 Cl4 O14 107.4(4)
O13 Cl4 O14 112.3(3)
C1 N1 C5 118.0(4)
C1 N1 Cu1 127.1(3)
C5 N1 Cu1 114.6(3)
C6 N2 C10 117.8(4)
C6 N2 Cu1 115.8(3)
C10 N2 Cu1 126.2(3)
C15 N3 C11 114.2(5)
C15 N3 Cu1 121.6(4)
C11 N3 Cu1 123.7(3)
C13 N4 H4A 120.0
C13 N4 H4B 120.0
H4A N4 H4B 120.0
C16 N5 C20 115.7(4)
C16 N5 Cu1 120.3(4)
C20 N5 Cu1 124.0(4)
C18 N6 H6A 120.0
C18 N6 H6B 120.0
H6A N6 H6B 120.0
C21 N7 C25 115.0(4)
C21 N7 Cu1 124.5(4)
C25 N7 Cu1 120.4(3)
C23 N8 H8A 120.0
C23 N8 H8B 120.0
H8A N8 H8B 120.0
C30 N9 C26 117.9(4)
C30 N9 Cu2 115.1(3)
C26 N9 Cu2 126.9(3)
C35 N10 C31 119.5(4)
C35 N10 Cu2 125.8(3)
C31 N10 Cu2 114.2(3)
C40 N11 C36 115.1(4)
C40 N11 Cu2 124.3(4)
C36 N11 Cu2 120.5(3)
C38 N12 H12A 120.0
C38 N12 H12B 120.0
H12A N12 H12B 120.0
C41 N13 C45 114.9(4)
C41 N13 Cu2 122.2(3)
C45 N13 Cu2 122.5(3)
C43 N14 H14A 120.0
C43 N14 H14B 120.0
H14A N14 H14B 120.0
C50 N15 C46 115.3(5)
C50 N15 Cu2 119.8(4)
C46 N15 Cu2 124.9(4)
C48 N16 H16A 120.0
C48 N16 H16B 120.0
H16A N16 H16B 120.0
C55 N17 C51 113.5(6)
C53 N18 H18A 120.0
C53 N18 H18B 120.0
H18A N18 H18B 120.0
C56 N19 C60 113.7(7)
C58 N20 H20A 120.0
C58 N20 H20B 120.0
H20A N20 H20B 120.0
H17B O17 H17A 109.5

loop_
_geom_bond_atom_site_label_1
_geom_bond_atom_site_label_2
_geom_bond_distance
Cu1 N5 1.998(4)
Cu1 N7 2.014(4)
Cu1 N2 2.032(4)
Cu1 N1 2.038(4)
Cu1 N3 2.216(4)
Cu2 N11 2.007(4)
Cu2 N15 2.007(4)
Cu2 N9 2.038(4)
Cu2 N10 2.044(4)
Cu2 N13 2.216(4)
C1 N1 1.339(5)
C1 C2 1.372(7)
C1 H1 0.9300
C2 C3 1.347(7)
C2 H2 0.9300
C3 C4 1.383(6)
C3 H3 0.9300
C4 C5 1.382(7)
C4 H4 0.9300
C5 N1 1.342(6)
C5 C6 1.482(6)
C6 N2 1.335(6)
C6 C7 1.373(6)
C7 C8 1.381(6)
C7 H7 0.9300
C8 C9 1.359(7)
C8 H8 0.9300
C9 C10 1.369(6)
C9 H9 0.9300
C10 N2 1.358(5)
C10 H10 0.9300
C11 N3 1.343(6)
C11 C12 1.349(7)
C11 H11 0.9300
C12 C13 1.378(7)
C12 H12 0.9300
C13 N4 1.359(6)
C13 C14 1.412(7)
C14 C15 1.351(7)
C14 H14 0.9300
C15 N3 1.337(6)
C15 H15 0.9300
C16 N5 1.331(6)
C16 C17 1.380(7)
C16 H16 0.9300
C17 C18 1.378(6)
C17 H17 0.9300
C18 N6 1.358(6)
C18 C19 1.382(6)
C19 C20 1.367(6)
C19 H19 0.9300
C20 N5 1.354(6)
C20 H20 0.9300
C21 N7 1.329(6)
C21 C22 1.356(6)
C21 H21 0.9300
C22 C23 1.384(6)
C22 H22 0.9300
C23 N8 1.363(6)
C23 C24 1.379(6)
C24 C25 1.369(6)
C24 H24 0.9300
C25 N7 1.334(6)
C25 H25 0.9300
C26 N9 1.338(6)
C26 C27 1.362(7)
C26 H26 0.9300
C27 C28 1.356(7)
C27 H27 0.9300
C28 C29 1.389(7)
C28 H28 0.9300
C29 C30 1.380(6)
C29 H29 0.9300
C30 N9 1.337(6)
C30 C31 1.469(6)
C31 N10 1.338(6)
C31 C32 1.376(7)
C32 C33 1.385(7)
C32 H32 0.9300
C33 C34 1.352(7)
C33 H33 0.9300
C34 C35 1.371(7)
C34 H34 0.9300
C35 N10 1.332(6)
C35 H35 0.9300
C36 N11 1.345(6)
C36 C37 1.359(7)
C36 H36 0.9300
C37 C38 1.380(6)
C37 H37 0.9300
C38 N12 1.351(6)
C38 C39 1.377(6)
C39 C40 1.359(6)
C39 H39 0.9300
C40 N11 1.332(6)
C40 H40 0.9300
C41 N13 1.345(6)
C41 C42 1.355(6)
C41 H41 0.9300
C42 C43 1.381(7)
C42 H42 0.9300
C43 N14 1.365(6)
C43 C44 1.379(7)
C44 C45 1.351(6)
C44 H44 0.9300
C45 N13 1.348(6)
C45 H45 0.9300
C46 N15 1.347(6)
C46 C47 1.369(7)
C46 H46 0.9300
C47 C48 1.387(6)
C47 H47 0.9300
C48 N16 1.358(6)
C48 C49 1.382(6)
C49 C50 1.370(7)
C49 H49 0.9300
C50 N15 1.333(6)
C50 H50 0.9300
C51 C52 1.340(8)
C51 N17 1.365(8)
C51 H51 0.9300
C52 C53 1.361(9)
C52 H52 0.9300
C53 N18 1.358(8)
C53 C54 1.378(8)
C54 C55 1.364(8)
C54 H54 0.9300
C55 N17 1.342(8)
C55 H55 0.9300
C56 N19 1.311(8)
C56 C57 1.321(10)
C56 H56 0.9300
C57 C58 1.351(9)
C57 H57 0.9300
C58 C59 1.362(9)
C58 N20 1.375(9)
C59 C60 1.306(11)
C59 H59 0.9300
C60 N19 1.337(10)
C60 H60 0.9300
Cl1 O3 1.313(7)
Cl1 O4 1.350(7)
Cl1 O1 1.348(5)
Cl1 O2 1.376(8)
Cl2 O8 1.261(8)
Cl2 O5 1.327(6)
Cl2 O7 1.383(6)
Cl2 O6 1.396(7)
Cl3 O12 1.311(6)
Cl3 O10 1.315(7)
Cl3 O9 1.333(5)
Cl3 O11 1.420(4)
Cl4 O16 1.278(7)
Cl4 O15 1.286(7)
Cl4 O13 1.323(5)
Cl4 O14 1.416(5)
N4 H4A 0.8600
N4 H4B 0.8600
N6 H6A 0.8600
N6 H6B 0.8600
N8 H8A 0.8600
N8 H8B 0.8600
N12 H12A 0.8600
N12 H12B 0.8600
N14 H14A 0.8600
N14 H14B 0.8600
N16 H16A 0.8600
N16 H16B 0.8600
N18 H18A 0.8600
N18 H18B 0.8600
N20 H20A 0.8600
N20 H20B 0.8600
O17 H17B 0.8502
O17 H17A 0.8499
